data_4509910
loop_
_publ_author_name
'Manna, Prankrishna'
'Seth, Saikat Kumar'
'Bauz\'a, Antonio'
'Mitra, Monojit'
'Ray Choudhury, Somnath'
'Frontera, Antonio'
'Mukhopadhyay, Subrata'

_publ_section_title
;
 pH Dependent Formation of Unprecedented Water--Bromide Cluster in the
 Bromide Salts of PTP Assisted by Anion&#x2212;\p Interactions: Synthesis,
 Structure, and DFT Study
;
_journal_issue 2
_journal_name_full 'Crystal Growth &amp; Design'
_journal_page_first 747
_journal_paper_doi 10.1021/cg401615r
_journal_volume 14
_journal_year 2014
_chemical_formula_sum 'C20 H23 Br3 N4 O3'
_chemical_formula_weight 607.150
_space_group_IT_number 14
_symmetry_Int_Tables_number 14
_symmetry_space_group_name_Hall '-P 2ybc'
_symmetry_space_group_name_H-M 'P 1 21/c 1'
_audit_creation_date 2013-06-11
_audit_creation_method SHELXL-97
_audit_update_record 2013-06-11
_cell_angle_alpha 90.000
_cell_angle_beta 124.250(6)
_cell_angle_gamma 90.000
_cell_formula_units_Z 4
_cell_length_a 8.6394(11)
_cell_length_b 25.895(3)
_cell_length_c 12.1559(11)
_cell_volume 2247.9(5)
_refine_ls_R_factor_all 0.063
_cod_data_source_file cg401615r_si_002.cif
_cod_data_source_block l-2
_cod_original_cell_volume 2247.9(4)
_cod_original_sg_symbol_Hall -P_2ybc
_cod_database_code 4509910

loop_
_symmetry_equiv_pos_site_id
_symmetry_equiv_pos_as_xyz
1 x,y,z
2 -x,0.500+y,0.500-z
3 -x,-y,-z
4 x,0.500-y,0.500+z

loop_
_atom_site_aniso_label
_atom_site_aniso_U_11
_atom_site_aniso_U_22
_atom_site_aniso_U_33
_atom_site_aniso_U_12
_atom_site_aniso_U_13
_atom_site_aniso_U_23
Br1 0.0255(3) 0.0090(3) 0.0215(3) 0.0000(2) 0.0176(3) 0.0003(2)
Br2 0.0342(4) 0.0080(3) 0.0392(4) 0.0003(3) 0.0292(3) -0.0025(3)
Br3 0.0396(4) 0.0092(3) 0.0343(4) -0.0014(3) 0.0256(4) -0.0002(3)
C8 0.025(3) 0.009(3) 0.023(3) 0.000(2) 0.018(3) 0.001(2)
N1 0.019(3) 0.008(3) 0.022(3) 0.003(2) 0.014(2) 0.003(2)
N4 0.033(3) 0.009(3) 0.044(4) 0.000(2) 0.029(3) -0.005(2)
N3 0.021(3) 0.005(3) 0.018(3) -0.003(2) 0.013(2) -0.001(2)
C7 0.023(3) 0.007(3) 0.020(3) 0.001(2) 0.015(3) 0.000(2)
C12 0.028(3) 0.005(3) 0.023(3) -0.001(2) 0.017(3) 0.000(2)
N2 0.018(3) 0.006(3) 0.015(3) 0.003(2) 0.008(2) -0.0009(19)
C11 0.0145(15) 0.0127(16) 0.0138(15) 0.0003(9) 0.0075(11) -0.0008(9)
C10 0.017(3) 0.006(3) 0.013(3) 0.001(2) 0.008(3) 0.000(2)
C5 0.020(3) 0.008(3) 0.017(3) 0.002(2) 0.010(3) -0.003(2)
C1 0.025(3) 0.005(3) 0.025(3) 0.001(2) 0.016(3) -0.003(2)
C4 0.025(3) 0.008(3) 0.021(3) 0.002(2) 0.016(3) 0.001(2)
C9 0.023(3) 0.007(3) 0.017(3) -0.003(2) 0.012(3) 0.000(2)
C3 0.020(3) 0.014(3) 0.025(4) -0.002(3) 0.015(3) -0.002(3)
C13 0.030(4) 0.010(3) 0.030(4) -0.002(3) 0.023(3) 0.002(3)
C6 0.015(3) 0.010(3) 0.013(3) -0.003(2) 0.007(3) 0.000(2)
C15 0.021(3) 0.010(3) 0.021(3) 0.000(2) 0.012(3) -0.003(3)
C14 0.025(4) 0.015(3) 0.021(3) 0.002(3) 0.015(3) 0.002(3)
C17 0.042(4) 0.008(3) 0.037(4) -0.002(3) 0.031(4) -0.002(3)
C16 0.027(3) 0.004(3) 0.024(3) -0.002(2) 0.017(3) -0.002(2)
C18 0.043(4) 0.018(4) 0.037(4) 0.003(3) 0.034(4) 0.000(3)
C20 0.068(5) 0.022(4) 0.070(5) 0.002(3) 0.062(4) -0.001(3)
C19 0.066(5) 0.014(4) 0.071(5) 0.001(3) 0.058(4) 0.004(3)
C2 0.027(4) 0.006(3) 0.027(4) -0.001(3) 0.015(3) 0.000(3)
O1 0.053(3) 0.012(3) 0.052(3) 0.003(2) 0.040(3) -0.001(2)
O2 0.045(3) 0.040(3) 0.050(3) 0.005(3) 0.038(3) 0.003(3)
O3 0.071(5) 0.077(6) 0.100(6) 0.004(4) 0.054(5) 0.003(5)

loop_
_atom_site_label
_atom_site_type_symbol
_atom_site_fract_x
_atom_site_fract_y
_atom_site_fract_z
_atom_site_occupancy
_atom_site_symmetry_multiplicity
_atom_site_Wyckoff_symbol
_atom_site_calc_flag
_atom_site_thermal_displace_type
_atom_site_U_iso_or_equiv
Br1 Br 0.4871(1) 0.3066(0) 0.0192(1) 1.000 4 e d Uani 0.01628(18)
Br2 Br 0.1538(1) 0.6467(0) 0.2046(1) 1.000 4 e d Uani 0.02245(19)
Br3 Br 0.2000(1) 0.9902(0) 0.2471(1) 1.000 4 e d Uani 0.0250(2)
C8 C -0.1370(9) 0.8620(2) 0.3103(6) 1.000 4 e d Uani 0.0166(13)
N1 N -0.1219(7) 0.6770(2) 0.2929(5) 1.000 4 e d Uani 0.0148(11)
H1 H -0.0513 0.6825 0.2650 1.000 4 e calc Uiso 0.01800
N4 N -0.2906(8) 1.0010(2) 0.4053(6) 1.000 4 e d Uani 0.0246(13)
H4 H -0.3199 1.0295 0.4254 1.000 4 e calc Uiso 0.02900
N3 N 0.1797(7) 0.7668(2) 0.1537(5) 1.000 4 e d Uani 0.0135(10)
H3 H 0.1434 0.7401 0.1754 1.000 4 e calc Uiso 0.01600
C7 C -0.1902(9) 0.8146(2) 0.3328(6) 1.000 4 e d Uani 0.0151(13)
H7 H -0.2617 0.8130 0.3680 1.000 4 e calc Uiso 0.01800
C12 C 0.1889(9) 0.8564(2) 0.1360(6) 1.000 4 e d Uani 0.0175(13)
H12 H 0.1577 0.8894 0.1474 1.000 4 e calc Uiso 0.02100
N2 N -0.0315(7) 0.7697(2) 0.2502(5) 1.000 4 e d Uani 0.0131(10)
C11 C 0.1318(8) 0.8138(2) 0.1726(6) 1.000 4 e d Uani 0.0139(13)
C10 C 0.0167(8) 0.8156(2) 0.2291(6) 1.000 4 e d Uani 0.0122(12)
C5 C -0.1850(8) 0.7181(2) 0.3239(6) 1.000 4 e d Uani 0.0154(13)
C1 C -0.1612(9) 0.6289(2) 0.3023(6) 1.000 4 e d Uani 0.0173(13)
H1A H -0.1146 0.6020 0.2782 1.000 4 e calc Uiso 0.02100
C4 C -0.2959(9) 0.7092(2) 0.3717(6) 1.000 4 e d Uani 0.0163(13)
H4A H -0.3405 0.7368 0.3953 1.000 4 e calc Uiso 0.02000
C9 C -0.0326(9) 0.8622(2) 0.2557(6) 1.000 4 e d Uani 0.0153(13)
H9 H 0.0032 0.8931 0.2375 1.000 4 e calc Uiso 0.01800
C3 C -0.3394(9) 0.6590(2) 0.3839(6) 1.000 4 e d Uani 0.0186(14)
H3A H -0.4134 0.6527 0.4158 1.000 4 e calc Uiso 0.02200
C13 C 0.2932(9) 0.8499(2) 0.0823(6) 1.000 4 e d Uani 0.0201(14)
H13 H 0.3324 0.8785 0.0580 1.000 4 e calc Uiso 0.02400
C6 C -0.1346(8) 0.7698(2) 0.3017(6) 1.000 4 e d Uani 0.0130(12)
C15 C 0.2811(8) 0.7595(2) 0.1029(6) 1.000 4 e d Uani 0.0174(13)
H15 H 0.3124 0.7262 0.0933 1.000 4 e calc Uiso 0.02100
C14 C 0.3386(9) 0.8010(2) 0.0650(6) 1.000 4 e d Uani 0.0191(14)
H14 H 0.4072 0.7963 0.0281 1.000 4 e calc Uiso 0.02300
C17 C -0.2738(10) 0.9111(3) 0.4142(7) 1.000 4 e d Uani 0.0240(15)
H17 H -0.2948 0.8800 0.4422 1.000 4 e calc Uiso 0.02900
C16 C -0.1944(9) 0.9108(2) 0.3416(6) 1.000 4 e d Uani 0.0173(13)
C18 C -0.3213(10) 0.9565(3) 0.4448(7) 1.000 4 e d Uani 0.0267(16)
H18 H -0.3750 0.9564 0.4930 1.000 4 e calc Uiso 0.03200
C20 C -0.1639(12) 0.9573(3) 0.3047(9) 1.000 4 e d Uani 0.040(2)
H20 H -0.1077 0.9587 0.2583 1.000 4 e calc Uiso 0.04800
C19 C -0.2160(13) 1.0022(3) 0.3359(9) 1.000 4 e d Uani 0.040(2)
H19 H -0.1985 1.0337 0.3077 1.000 4 e calc Uiso 0.04800
C2 C -0.2726(9) 0.6183(2) 0.3485(6) 1.000 4 e d Uani 0.0197(14)
H2 H -0.3018 0.5845 0.3555 1.000 4 e calc Uiso 0.02400
O1 O 0.6783(7) 0.0982(2) 0.4581(5) 1.000 4 e d Uani 0.0327(12)
H1O1 H 0.7321 0.1130 0.4280 1.000 4 e d Uiso 0.04900
H2O1 H 0.6430 0.1268 0.4603 1.000 4 e d Uiso 0.04900
O2 O 0.2386(8) 0.9795(2) -0.0064(6) 1.000 4 e d Uani 0.0392(13)
H1O2 H 0.2438 0.9729 0.0709 1.000 4 e d Uiso 0.05900
H2O2 H 0.1263 0.9848 -0.0579 1.000 4 e d Uiso 0.05900
O3 O 0.4571(11) 1.0647(3) 0.0041(8) 1.000 4 e d Uani 0.079(2)
H1O3 H 0.4279 1.0419 0.0416 1.000 4 e d Uiso 0.11900
H2O3 H 0.5687 1.0571 0.0283 1.000 4 e d Uiso 0.11900

loop_
_atom_type_symbol
_atom_type_radius_bond
Br 1.200
C 1.200
N 1.200
H 1.200
O 1.200

loop_
_geom_angle_atom_site_label_1
_geom_angle_atom_site_label_2
_geom_angle_atom_site_label_3
_geom_angle
_geom_angle_publ_flag
C9 C8 C7 118.2(6) no
C9 C8 C16 121.4(5) no
C7 C8 C16 120.4(5) no
C1 N1 C5 124.1(5) no
C1 N1 H1 117.90 no
C5 N1 H1 117.90 no
C19 N4 C18 121.3(6) no
C19 N4 H4 119.40 no
C18 N4 H4 119.40 no
C15 N3 C11 123.4(5) no
C15 N3 H3 118.30 no
C11 N3 H3 118.30 no
C6 C7 C8 118.7(6) no
C6 C7 H7 120.60 no
C8 C7 H7 120.60 no
C11 C12 C13 119.8(6) no
C11 C12 H12 120.10 no
C13 C12 H12 120.10 no
C10 N2 C6 116.7(5) no
N3 C11 C12 117.9(5) no
N3 C11 C10 117.0(5) no
C12 C11 C10 125.1(5) no
N2 C10 C9 124.4(5) no
N2 C10 C11 115.0(5) no
C9 C10 C11 120.6(5) no
N1 C5 C4 118.0(5) no
N1 C5 C6 117.3(5) no
C4 C5 C6 124.7(5) no
N1 C1 C2 119.7(6) no
N1 C1 H1A 120.20 no
C2 C1 H1A 120.20 no
C3 C4 C5 119.5(6) no
C3 C4 H4A 120.20 no
C5 C4 H4A 120.20 no
C10 C9 C8 118.7(6) no
C10 C9 H9 120.60 no
C8 C9 H9 120.60 no
C2 C3 C4 119.8(6) no
C2 C3 H3A 120.10 no
C4 C3 H3A 120.10 no
C14 C13 C12 120.1(6) no
C14 C13 H13 120.00 no
C12 C13 H13 120.00 no
N2 C6 C7 123.3(5) no
N2 C6 C5 115.0(5) no
C7 C6 C5 121.7(5) no
N3 C15 C14 119.9(6) no
N3 C15 H15 120.00 no
C14 C15 H15 120.00 no
C15 C14 C13 118.9(6) no
C15 C14 H14 120.60 no
C13 C14 H14 120.60 no
C18 C17 C16 120.7(6) no
C18 C17 H17 119.70 no
C16 C17 H17 119.70 no
C20 C16 C17 117.4(6) no
C20 C16 C8 121.0(6) no
C17 C16 C8 121.6(5) no
N4 C18 C17 119.7(6) no
N4 C18 H18 120.10 no
C17 C18 H18 120.10 no
C16 C20 C19 120.2(7) no
C16 C20 H20 119.90 no
C19 C20 H20 119.90 no
N4 C19 C20 120.7(7) no
N4 C19 H19 119.70 no
C20 C19 H19 119.70 no
C3 C2 C1 118.9(6) no
C3 C2 H2 120.60 no
C1 C2 H2 120.60 no
H1O1 O1 H2O1 84.60 no
H1O2 O2 H2O2 99.60 no
H1O3 O3 H2O3 105.60 no

loop_
_geom_bond_atom_site_label_1
_geom_bond_atom_site_label_2
_geom_bond_distance
_geom_bond_publ_flag
C8 C9 1.388(8) no
C8 C7 1.391(8) no
C8 C16 1.483(8) no
N1 C1 1.313(8) no
N1 C5 1.343(8) no
N1 H1 0.8600 no
N4 C19 1.319(9) no
N4 C18 1.331(9) no
N4 H4 0.8600 no
N3 C15 1.339(8) no
N3 C11 1.348(8) no
N3 H3 0.8600 no
C7 C6 1.386(8) no
C7 H7 0.9300 no
C12 C11 1.380(8) no
C12 C13 1.390(9) no
C12 H12 0.9300 no
N2 C10 1.331(7) no
N2 C6 1.347(7) no
C11 C10 1.494(8) no
C10 C9 1.376(8) no
C5 C4 1.391(9) no
C5 C6 1.479(8) no
C1 C2 1.387(9) no
C1 H1A 0.9300 no
C4 C3 1.384(9) no
C4 H4A 0.9300 no
C9 H9 0.9300 no
C3 C2 1.380(9) no
C3 H3A 0.9300 no
C13 C14 1.375(9) no
C13 H13 0.9300 no
C15 C14 1.370(9) no
C15 H15 0.9300 no
C14 H14 0.9300 no
C17 C18 1.364(9) no
C17 C16 1.390(9) no
C17 H17 0.9300 no
C16 C20 1.362(10) no
C18 H18 0.9300 no
C20 C19 1.374(10) no
C20 H20 0.9300 no
C19 H19 0.9300 no
C2 H2 0.9300 no
O1 H1O1 0.8302 no
O1 H2O1 0.8076 no
O2 H1O2 0.9306 no
O2 H2O2 0.8177 no
O3 H1O3 0.8657 no
O3 H2O3 0.8576 no

loop_
_geom_hbond_atom_site_label_D
_geom_hbond_atom_site_label_H
_geom_hbond_atom_site_label_A
_geom_hbond_site_symmetry_A
_geom_hbond_distance_DH
_geom_hbond_distance_HA
_geom_hbond_distance_DA
_geom_hbond_angle_DHA
_geom_hbond_publ_flag
N1 H1 N2 . 0.8600 2.2800 2.665(7) 107.30 no
N3 H3 N2 . 0.8600 2.2900 2.669(7) 106.80 no
N1 H1 Br2 . 0.8600 2.4500 3.213(5) 148.00 no
N3 H3 Br2 . 0.8600 2.4400 3.202(5) 148.40 no
O1 H1O1 Br2 2_645 0.8300 2.4700 3.289(5) 168.00 no
O1 H2O1 Br1 4 0.8100 2.5300 3.277(5) 155.10 no
O2 H1O2 Br3 . 0.9300 2.4200 3.292(5) 156.70 no
O2 H2O2 Br3 3_575 0.8200 2.5200 3.326(6) 167.90 no
N4 H4 O1 1_465 0.8600 1.8200 2.649(7) 159.90 no
O3 H1O3 O2 . 0.8700 2.1300 2.86(1) 141.00 no
O3 H2O3 O2 3_675 0.8600 2.0600 2.852(9) 153.50 no
C3 H3A O3 2_545 0.9300 2.5900 3.227(10) 126.30 no
C4 H4A Br1 2 0.9300 2.7300 3.649(6) 171.30 no
C12 H12 Br3 . 0.9300 2.8100 3.699(6) 159.80 no
C15 H15 Br1 3_665 0.9300 2.8700 3.532(6) 128.90 no
C17 H17 Br1 2 0.9300 2.7300 3.613(7) 157.90 no
C20 H20 Br3 . 0.9300 2.8600 3.685(7) 149.10 no

loop_
_geom_torsion_atom_site_label_1
_geom_torsion_atom_site_label_2
_geom_torsion_atom_site_label_3
_geom_torsion_atom_site_label_4
_geom_torsion
_geom_torsion_publ_flag
C9 C8 C7 C6 0.9(9) no
C16 C8 C7 C6 179.7(6) no
C15 N3 C11 C12 0.7(9) no
C15 N3 C11 C10 179.4(5) no
C13 C12 C11 N3 -0.3(9) no
C13 C12 C11 C10 -178.9(6) no
C6 N2 C10 C9 -0.4(9) no
C6 N2 C10 C11 179.7(5) no
N3 C11 C10 N2 -2.3(8) no
C12 C11 C10 N2 176.3(6) no
N3 C11 C10 C9 177.7(5) no
C12 C11 C10 C9 -3.7(9) no
C1 N1 C5 C4 1.3(9) no
C1 N1 C5 C6 -177.3(6) no
C5 N1 C1 C2 -0.8(9) no
N1 C5 C4 C3 -0.9(9) no
C6 C5 C4 C3 177.6(6) no
N2 C10 C9 C8 1.1(9) no
C11 C10 C9 C8 -178.9(5) no
C7 C8 C9 C10 -1.4(9) no
C16 C8 C9 C10 179.9(6) no
C5 C4 C3 C2 0.0(9) no
C11 C12 C13 C14 0.3(10) no
C10 N2 C6 C7 -0.1(8) no
C10 N2 C6 C5 -179.9(5) no
C8 C7 C6 N2 -0.2(9) no
C8 C7 C6 C5 179.6(6) no
N1 C5 C6 N2 0.9(8) no
C4 C5 C6 N2 -177.6(6) no
N1 C5 C6 C7 -178.9(6) no
C4 C5 C6 C7 2.6(9) no
C11 N3 C15 C14 -1.2(9) no
N3 C15 C14 C13 1.1(10) no
C12 C13 C14 C15 -0.7(10) no
C18 C17 C16 C20 1.0(11) no
C18 C17 C16 C8 178.3(7) no
C9 C8 C16 C20 7.1(10) no
C7 C8 C16 C20 -171.6(7) no
C9 C8 C16 C17 -170.1(6) no
C7 C8 C16 C17 11.2(10) no
C19 N4 C18 C17 0.5(12) no
C16 C17 C18 N4 -0.3(11) no
C17 C16 C20 C19 -1.9(12) no
C8 C16 C20 C19 -179.2(8) no
C18 N4 C19 C20 -1.4(13) no
C16 C20 C19 N4 2.2(14) no
C4 C3 C2 C1 0.6(10) no
N1 C1 C2 C3 -0.2(10) no
